data_2018107
loop_
_publ_author_name
'Cora, Ildik\'o'
'Czugler, M\'aty\'as'
'D\'odony, Istv\'an'
'Re\<cnik, Aleksander'

_publ_section_title
;
 On the symmetry of wulfenite (Pb[MoO~4~]) from Me\<zica (Slovenia)
;
_journal_coeditor_code KU3043
_journal_issue 6
_journal_name_full 'Acta Crystallographica Section C'
_journal_page_first i33
_journal_page_last i35
_journal_paper_doi 10.1107/S0108270111015769
_journal_volume 67
_journal_year 2011
_chemical_formula_iupac 'Pb0.94 Mo0.06 [Mo O4]'
_chemical_formula_moiety 'Pb3.76 Mo4.24 O16'
_chemical_formula_sum 'Mo4.24 O16 Pb3.76'
_chemical_formula_weight 360.42
_chemical_name_common Wulfenite
_chemical_name_systematic
;
lead(II) molybdate(VI)
;
_space_group_IT_number 82
_symmetry_cell_setting tetragonal
_symmetry_space_group_name_Hall 'I -4'
_symmetry_space_group_name_H-M 'I -4'
_atom_sites_solution_primary direct
_atom_sites_solution_secondary difmap
_audit_creation_method SHELXL97
_cell_angle_alpha 90.
_cell_angle_beta 90.
_cell_angle_gamma 90.
_cell_formula_units_Z 4
_cell_length_a 5.4420(10)
_cell_length_b 5.4420(10)
_cell_length_c 12.1177(14)
_cell_measurement_reflns_used 2580
_cell_measurement_temperature 294(2)
_cell_measurement_theta_max 45.27
_cell_measurement_theta_min 3.36
_cell_volume 358.87(10)
_computing_cell_refinement 'CrystalClear (Rigaku, 2008)'
_computing_data_collection 'CrystalClear (Rigaku, 2008)'
_computing_data_reduction 'CrystalClear (Rigaku, 2008)'
_computing_molecular_graphics 'PLATON (Spek, 2009)'
_computing_publication_material 'SHELXL97 (Sheldrick, 2008)'
_computing_structure_refinement 'SHELXL97 (Sheldrick, 2008)'
_computing_structure_solution 'SHELXS97 (Sheldrick, 2008)'
_diffrn_ambient_temperature 294(2)
_diffrn_detector_area_resol_mean 10.0000
_diffrn_measured_fraction_theta_full 0.994
_diffrn_measured_fraction_theta_max 0.994
_diffrn_measurement_device_type 'Rigaku R-AXIS RAPID'
_diffrn_measurement_method dtprofit.ref
_diffrn_radiation_monochromator graphite
_diffrn_radiation_source 'normal-focus sealed tube'
_diffrn_radiation_type MoK\a
_diffrn_radiation_wavelength 0.71070
_diffrn_reflns_av_R_equivalents 0.1198
_diffrn_reflns_av_sigmaI/netI 0.0297
_diffrn_reflns_limit_h_max 6
_diffrn_reflns_limit_h_min -6
_diffrn_reflns_limit_k_max 6
_diffrn_reflns_limit_k_min -6
_diffrn_reflns_limit_l_max 14
_diffrn_reflns_limit_l_min -14
_diffrn_reflns_number 6322
_diffrn_reflns_theta_full 25.29
_diffrn_reflns_theta_max 25.29
_diffrn_reflns_theta_min 3.36
_exptl_absorpt_coefficient_mu 47.589
_exptl_absorpt_correction_T_max 0.336
_exptl_absorpt_correction_T_min 0.064
_exptl_absorpt_correction_type numerical
_exptl_absorpt_process_details '(NUMABS; Higashi, 2002)'
_exptl_crystal_colour yellow
_exptl_crystal_density_diffrn 6.671
_exptl_crystal_density_method 'not measured'
_exptl_crystal_description chip
_exptl_crystal_F_000 614
_exptl_crystal_size_max 0.10
_exptl_crystal_size_mid 0.10
_exptl_crystal_size_min 0.05
_refine_diff_density_max 0.71
_refine_diff_density_min -0.86
_refine_ls_abs_structure_details 'Flack (1983), <b>???? Friedel pairs</b>'
_refine_ls_abs_structure_Flack 0.50(6)
_refine_ls_extinction_coef 0.0140(8)
_refine_ls_extinction_expression Fc^*^=kFc[1+0.001xFc^2^\l^3^/sin(2\q)]^-1/4^
_refine_ls_extinction_method 'SHELXL97 (Sheldrick, 2008)'
_refine_ls_goodness_of_fit_ref 1.160
_refine_ls_matrix_type full
_refine_ls_number_parameters 30
_refine_ls_number_reflns 335
_refine_ls_number_restraints 0
_refine_ls_restrained_S_all 1.160
_refine_ls_R_factor_all 0.0249
_refine_ls_R_factor_gt 0.0246
_refine_ls_shift/su_max 0.049
_refine_ls_shift/su_mean 0.011
_refine_ls_structure_factor_coef Fsqd
_refine_ls_weighting_details 'calc w = 1/[\s^2^(Fo^2^)+(0.0244P)^2^+3.4520P] where P=(Fo^2^+2Fc^2^)/3'
_refine_ls_weighting_scheme calc
_refine_ls_wR_factor_gt 0.0607
_refine_ls_wR_factor_ref 0.0613
_reflns_number_gt 333
_reflns_number_total 335
_reflns_threshold_expression I>2\s(I)
_cod_data_source_file ku3043.cif
_cod_data_source_block I
_cod_original_cell_volume 358.87(5)
_cod_database_code 2018107
_cod_database_fobs_code 2018107

loop_
_symmetry_equiv_pos_as_xyz
'x, y, z'
'-y, x, -z'
'-x, -y, z'
'y, -x, -z'
'x+1/2, y+1/2, z+1/2'
'-y+1/2, x+1/2, -z+1/2'
'-x+1/2, -y+1/2, z+1/2'
'y+1/2, -x+1/2, -z+1/2'

loop_
_atom_site_type_symbol
_atom_site_label
_atom_site_fract_x
_atom_site_fract_y
_atom_site_fract_z
_atom_site_U_iso_or_equiv
_atom_site_adp_type
_atom_site_calc_flag
_atom_site_refinement_flags
_atom_site_occupancy
_atom_site_symmetry_multiplicity
_atom_site_disorder_assembly
_atom_site_disorder_group
Pb Pb1 0.5000 0.0000 0.2500 0.0213(13) Uani d S 1 4 . .
Mo Mo2 0.0000 0.0000 0.0000 0.022(4) Uani d S 1 4 . .
Pb Pb3 0.5000 0.5000 0.0000 0.025(2) Uani d SP 0.881(8) 4 . .
Mo Mo3 0.5000 0.5000 0.0000 0.025(2) Uani d SP 0.119(8) 4 . .
Mo Mo1 0.0000 0.5000 0.2500 0.018(3) Uani d S 1 4 . .
O O1 0.2344(13) -0.1372(14) 0.0806(6) 0.0302(17) Uani d . 1 1 . .
O O2 0.2338(14) 0.3648(14) 0.1697(6) 0.0307(17) Uani d . 1 1 . .

loop_
_atom_site_aniso_label
_atom_site_aniso_U_11
_atom_site_aniso_U_22
_atom_site_aniso_U_33
_atom_site_aniso_U_12
_atom_site_aniso_U_13
_atom_site_aniso_U_23
Pb1 0.021(2) 0.021(2) 0.022(2) 0.000 0.000 0.000
Mo2 0.020(6) 0.020(6) 0.025(7) 0.000 0.000 0.000
Pb3 0.023(3) 0.023(3) 0.027(4) 0.000 0.000 0.000
Mo3 0.023(3) 0.023(3) 0.027(4) 0.000 0.000 0.000
Mo1 0.016(5) 0.016(5) 0.021(6) 0.000 0.000 0.000
O1 0.033(5) 0.030(4) 0.028(4) 0.002(3) -0.005(3) 0.004(3)
O2 0.030(5) 0.028(4) 0.034(4) 0.001(3) -0.003(3) 0.011(4)

loop_
_atom_type_symbol
_atom_type_description
_atom_type_scat_dispersion_real
_atom_type_scat_dispersion_imag
_atom_type_scat_source
Mo Mo -1.6832 0.6857 'International Tables Vol C Tables 4.2.6.8 and 6.1.1.4'
O O 0.0106 0.0060 'International Tables Vol C Tables 4.2.6.8 and 6.1.1.4'
Pb Pb -3.3944 10.1111 'International Tables Vol C Tables 4.2.6.8 and 6.1.1.4'

loop_
_geom_angle_atom_site_label_1
_geom_angle_atom_site_label_2
_geom_angle_atom_site_label_3
_geom_angle_site_symmetry_1
_geom_angle_site_symmetry_3
_geom_angle
_geom_angle_publ_flag
O1 Pb1 O1 . 8 127.9(2) ?
O1 Pb1 O1 . 6_545 127.9(2) ?
O1 Pb1 O1 8 6_545 76.8(3) ?
O1 Pb1 O1 . 3_655 76.8(3) ?
O1 Pb1 O1 8 3_655 127.9(2) ?
O1 Pb1 O1 6_545 3_655 127.9(2) ?
O1 Pb1 O2 . 8 149.2(2) ?
O1 Pb1 O2 8 8 67.9(3) ?
O1 Pb1 O2 6_545 8 78.4(2) ?
O1 Pb1 O2 3_655 8 73.6(3) ?
O1 Pb1 O2 . 6_545 73.6(3) ?
O1 Pb1 O2 8 6_545 78.4(2) ?
O1 Pb1 O2 6_545 6_545 67.9(3) ?
O1 Pb1 O2 3_655 6_545 149.2(2) ?
O2 Pb1 O2 8 6_545 136.8(3) ?
O1 Pb1 O2 . 3_655 78.4(2) ?
O1 Pb1 O2 8 3_655 149.2(2) ?
O1 Pb1 O2 6_545 3_655 73.6(3) ?
O1 Pb1 O2 3_655 3_655 67.9(3) ?
O2 Pb1 O2 8 3_655 97.79(12) ?
O2 Pb1 O2 6_545 3_655 97.79(12) ?
O1 Pb1 O2 . . 67.9(3) ?
O1 Pb1 O2 8 . 73.6(3) ?
O1 Pb1 O2 6_545 . 149.2(2) ?
O1 Pb1 O2 3_655 . 78.4(2) ?
O2 Pb1 O2 8 . 97.79(12) ?
O2 Pb1 O2 6_545 . 97.79(12) ?
O2 Pb1 O2 3_655 . 136.8(3) ?
O1 Mo2 O1 4 . 107.7(2) ?
O1 Mo2 O1 4 2 113.1(5) ?
O1 Mo2 O1 . 2 107.7(2) ?
O1 Mo2 O1 4 3 107.7(2) ?
O1 Mo2 O1 . 3 113.1(5) ?
O1 Mo2 O1 2 3 107.7(2) ?
O2 Pb3 O2 3_665 2_655 128.0(2) ?
O2 Pb3 O2 3_665 4_565 128.0(2) ?
O2 Pb3 O2 2_655 4_565 76.6(3) ?
O2 Pb3 O2 3_665 . 76.6(3) ?
O2 Pb3 O2 2_655 . 128.0(2) ?
O2 Pb3 O2 4_565 . 128.0(2) ?
O2 Pb3 O1 3_665 2 149.2(2) ?
O2 Pb3 O1 2_655 2 67.4(3) ?
O2 Pb3 O1 4_565 2 78.6(2) ?
O2 Pb3 O1 . 2 73.9(3) ?
O2 Pb3 O1 3_665 4_665 73.9(3) ?
O2 Pb3 O1 2_655 4_665 78.6(2) ?
O2 Pb3 O1 4_565 4_665 67.4(3) ?
O2 Pb3 O1 . 4_665 149.2(2) ?
O1 Pb3 O1 2 4_665 136.5(3) ?
O2 Pb3 O1 3_665 1_565 78.6(2) ?
O2 Pb3 O1 2_655 1_565 149.2(2) ?
O2 Pb3 O1 4_565 1_565 73.9(3) ?
O2 Pb3 O1 . 1_565 67.4(3) ?
O1 Pb3 O1 2 1_565 97.90(11) ?
O1 Pb3 O1 4_665 1_565 97.90(11) ?
O2 Pb3 O1 3_665 3_655 67.4(3) ?
O2 Pb3 O1 2_655 3_655 73.9(3) ?
O2 Pb3 O1 4_565 3_655 149.2(2) ?
O2 Pb3 O1 . 3_655 78.6(2) ?
O1 Pb3 O1 2 3_655 97.90(11) ?
O1 Pb3 O1 4_665 3_655 97.90(11) ?
O1 Pb3 O1 1_565 3_655 136.5(3) ?
O2 Mo1 O2 6 3_565 107.8(2) ?
O2 Mo1 O2 6 8_455 113.0(5) ?
O2 Mo1 O2 3_565 8_455 107.8(2) ?
O2 Mo1 O2 6 . 107.8(2) ?
O2 Mo1 O2 3_565 . 113.0(5) ?
O2 Mo1 O2 8_455 . 107.8(2) ?
Mo2 O1 Pb1 . . 135.2(4) ?
Mo2 O1 Pb3 . 1_545 120.4(4) ?
Pb1 O1 Pb3 . 1_545 101.6(2) ?
Mo1 O2 Pb3 . . 135.6(4) ?
Mo1 O2 Pb1 . . 120.4(3) ?
Pb3 O2 Pb1 . . 101.4(3) ?

loop_
_geom_bond_atom_site_label_1
_geom_bond_atom_site_label_2
_geom_bond_site_symmetry_2
_geom_bond_distance
_geom_bond_publ_flag
Pb1 O1 . 2.619(7) ?
Pb1 O1 8 2.619(7) ?
Pb1 O1 6_545 2.619(7) ?
Pb1 O1 3_655 2.619(7) ?
Pb1 O2 8 2.643(8) ?
Pb1 O2 6_545 2.643(8) ?
Pb1 O2 3_655 2.643(8) ?
Pb1 O2 . 2.643(8) ?
Mo2 O1 4 1.772(7) ?
Mo2 O1 . 1.772(7) ?
Mo2 O1 2 1.772(7) ?
Mo2 O1 3 1.772(7) ?
Pb3 O2 3_665 2.620(7) ?
Pb3 O2 2_655 2.620(7) ?
Pb3 O2 4_565 2.620(7) ?
Pb3 O2 . 2.620(7) ?
Pb3 O1 2 2.635(8) ?
Pb3 O1 4_665 2.635(8) ?
Pb3 O1 1_565 2.635(8) ?
Pb3 O1 3_655 2.635(8) ?
Mo1 O2 6 1.763(8) ?
Mo1 O2 3_565 1.763(8) ?
Mo1 O2 8_455 1.763(8) ?
Mo1 O2 . 1.763(8) ?
O1 Pb3 1_545 2.635(8) ?
